data_7103234
loop_
_publ_author_name
'Yang, Xiaoping'
'Jones, Richard A'
'Wong, Wai-Kwok'

_publ_section_title
;
 Anion dependant self-assembly and the first X-ray structure of a
 neutral homoleptic lanthanide salen complex Tb4(salen)6.
;
_journal_issue 28
_journal_name_full 'Chemical communications (Cambridge, England)'
_journal_page_first 3266
_journal_page_last 3268
_journal_paper_doi 10.1039/b803901a
_journal_year 2008
_chemical_formula_sum 'C50 H52 Cl2 N6 Nd2 O8'
_chemical_formula_weight 1224.36
_chemical_name_systematic
;
?
;
_space_group_IT_number 14
_symmetry_cell_setting monoclinic
_symmetry_space_group_name_Hall '-P 2ybc'
_symmetry_space_group_name_H-M 'P 1 21/c 1'
_atom_sites_solution_hydrogens geom
_atom_sites_solution_primary direct
_atom_sites_solution_secondary difmap
_audit_creation_method SHELXL-97
_cell_angle_alpha 90.00
_cell_angle_beta 104.76(3)
_cell_angle_gamma 90.00
_cell_formula_units_Z 2
_cell_length_a 13.124(3)
_cell_length_b 10.173(2)
_cell_length_c 19.757(4)
_cell_measurement_reflns_used CCD
_cell_measurement_temperature 153(2)
_cell_volume 2550.7(9)
_computing_cell_refinement 'Collect software, Nonius B.V. 1998'
_computing_data_collection 'Collect software, Nonius B.V. 1998'
_computing_data_reduction
;
DENZO and Scalepack (Otwinoski and Minor, 1997)
;
_computing_molecular_graphics 'XL SHELXTL/PC, Siemens Analytical'
_computing_structure_refinement 'XL SHELXTL/PC, Siemens Analytical'
_computing_structure_solution
;
SIR97 - Altomare A., Burla M.C., Camalli M., Cascarano G.L., Giacovazzo
C.,
Guagliardi A., Moliterni A.G.G., Polidori G.,Spagna R.
;
_diffrn_ambient_temperature 153(2)
_diffrn_measured_fraction_theta_full 0.998
_diffrn_measured_fraction_theta_max 0.998
_diffrn_measurement_device_type CCD
_diffrn_measurement_method \w-scans
_diffrn_radiation_monochromator graphite
_diffrn_radiation_source 'fine-focus sealed tube'
_diffrn_radiation_type MoK\a
_diffrn_radiation_wavelength 0.71073
_diffrn_reflns_av_R_equivalents 0.0254
_diffrn_reflns_av_sigmaI/netI 0.0368
_diffrn_reflns_limit_h_max 15
_diffrn_reflns_limit_h_min -15
_diffrn_reflns_limit_k_max 10
_diffrn_reflns_limit_k_min -12
_diffrn_reflns_limit_l_max 23
_diffrn_reflns_limit_l_min -23
_diffrn_reflns_number 7774
_diffrn_reflns_theta_full 25.00
_diffrn_reflns_theta_max 25.00
_diffrn_reflns_theta_min 2.93
_exptl_absorpt_coefficient_mu 2.175
_exptl_absorpt_correction_T_max 0.8118
_exptl_absorpt_correction_T_min 0.6955
_exptl_absorpt_correction_type gaussian
_exptl_absorpt_process_details
;
Absorption correction given as Gaussian
;
_exptl_crystal_colour Yellow
_exptl_crystal_density_diffrn 1.594
_exptl_crystal_density_method 'not measured'
_exptl_crystal_description Block
_exptl_crystal_F_000 1224
_exptl_crystal_size_max 0.18
_exptl_crystal_size_mid 0.12
_exptl_crystal_size_min 0.10
_refine_diff_density_max 0.994
_refine_diff_density_min -0.739
_refine_diff_density_rms 0.085
_refine_ls_extinction_coef 0.0036(2)
_refine_ls_extinction_method SHELXL
_refine_ls_goodness_of_fit_ref 1.057
_refine_ls_hydrogen_treatment constr
_refine_ls_matrix_type full
_refine_ls_number_parameters 307
_refine_ls_number_reflns 4493
_refine_ls_number_restraints 0
_refine_ls_restrained_S_all 1.057
_refine_ls_R_factor_all 0.0388
_refine_ls_R_factor_gt 0.0272
_refine_ls_shift/su_max 0.002
_refine_ls_shift/su_mean 0.000
_refine_ls_structure_factor_coef Fsqd
_refine_ls_weighting_details 'calc w=1/[\s^2^(Fo^2^)+(0.0638P)^2^+1.2517P] where P=(Fo^2^+2Fc^2^)/3'
_refine_ls_weighting_scheme calc
_refine_ls_wR_factor_gt 0.0608
_refine_ls_wR_factor_ref 0.0654
_reflns_number_gt 3784
_reflns_number_total 4493
_reflns_threshold_expression >2sigma(I)
_cod_data_source_file b803901a.txt
_cod_data_source_block complex-4
_cod_depositor_comments
;
The following automatic conversions were performed:
'_symmetry_cell_setting' value 'Monoclinic' changed to 'monoclinic'
according to '/home/saulius/struct/CIF-dictionaries/cif_core.dic'
dictionary named 'cif_core.dic' version 2.4.1 from
2010-06-29.

'_exptl_absorpt_correction_type' value 'Gaussian' changed to
'gaussian' according to
'/home/saulius/struct/CIF-dictionaries/cif_core.dic' dictionary named
'cif_core.dic' version 2.4.1 from 2010-06-29.

Automatic conversion script
Id: cif_fix_enum 1527 2010-12-29 10:47:43Z saulius 
;
_cod_original_sg_symbol_H-M P2(1)/c
_cod_database_code 7103234

loop_
_symmetry_equiv_pos_as_xyz
'x, y, z'
'-x, y+1/2, -z+1/2'
'-x, -y, -z'
'x, -y-1/2, z-1/2'

loop_
_atom_site_label
_atom_site_type_symbol
_atom_site_fract_x
_atom_site_fract_y
_atom_site_fract_z
_atom_site_U_iso_or_equiv
_atom_site_adp_type
_atom_site_occupancy
_atom_site_symmetry_multiplicity
_atom_site_calc_flag
_atom_site_refinement_flags
_atom_site_disorder_assembly
_atom_site_disorder_group
Nd1 Nd 0.658714(14) 0.798918(17) 0.215349(9) 0.02296(8) Uani 1 1 d . . .
Cl1 Cl 0.53483(7) 0.86785(9) 0.30410(5) 0.0318(2) Uani 1 1 d . . .
N1 N 0.7484(2) 1.0246(3) 0.24506(15) 0.0298(7) Uani 1 1 d . . .
N2 N 0.5669(2) 0.9860(3) 0.13285(15) 0.0278(7) Uani 1 1 d . . .
O1 O 0.82323(19) 0.7693(2) 0.28622(13) 0.0332(6) Uani 1 1 d . . .
O2 O 0.51134(19) 0.7131(2) 0.13778(13) 0.0288(6) Uani 1 1 d . . .
O1' O 0.72731(19) 0.7655(2) 0.11963(13) 0.0320(6) Uani 1 1 d . . .
H1L H 0.6820 0.7115 0.1019 0.048 Uiso 1 1 calc R . .
N1' N 0.5950(2) 0.6403(3) 0.01330(15) 0.0275(7) Uani 1 1 d . . .
C1 C 0.9165(3) 0.8246(4) 0.30588(18) 0.0288(8) Uani 1 1 d . . .
C2 C 1.0082(3) 0.7494(4) 0.3313(2) 0.0389(10) Uani 1 1 d . . .
H2A H 1.0022 0.6585 0.3335 0.047 Uiso 1 1 calc R . .
C3 C 1.1059(3) 0.8051(5) 0.3528(2) 0.0470(11) Uani 1 1 d . . .
H3A H 1.1645 0.7514 0.3685 0.056 Uiso 1 1 calc R . .
C4 C 1.1192(3) 0.9401(5) 0.3516(2) 0.0540(12) Uani 1 1 d . . .
H4A H 1.1856 0.9777 0.3673 0.065 Uiso 1 1 calc R . .
C5 C 1.0315(3) 1.0171(4) 0.3265(2) 0.0479(11) Uani 1 1 d . . .
H5A H 1.0394 1.1078 0.3250 0.057 Uiso 1 1 calc R . .
C6 C 0.9302(3) 0.9622(4) 0.3032(2) 0.0345(9) Uani 1 1 d . . .
C7 C 0.8441(3) 1.0527(4) 0.27592(19) 0.0345(9) Uani 1 1 d . . .
H7A H 0.8602 1.1417 0.2815 0.041 Uiso 1 1 calc R . .
C8 C 0.6771(3) 1.1342(4) 0.2176(2) 0.0341(9) Uani 1 1 d . . .
H8A H 0.7161 1.2162 0.2233 0.041 Uiso 1 1 calc R . .
H8B H 0.6230 1.1407 0.2430 0.041 Uiso 1 1 calc R . .
C9 C 0.6269(3) 1.1095(4) 0.1406(2) 0.0348(9) Uani 1 1 d . . .
H9A H 0.5802 1.1817 0.1213 0.042 Uiso 1 1 calc R . .
H9B H 0.6811 1.1038 0.1153 0.042 Uiso 1 1 calc R . .
C10 C 0.4772(3) 0.9866(4) 0.08838(19) 0.0314(8) Uani 1 1 d . . .
H10A H 0.4592 1.0633 0.0624 0.038 Uiso 1 1 calc R . .
C11 C 0.3999(3) 0.8814(4) 0.07370(18) 0.0306(8) Uani 1 1 d . . .
C12 C 0.2996(3) 0.9131(4) 0.0319(2) 0.0415(10) Uani 1 1 d . . .
H12A H 0.2887 0.9958 0.0113 0.050 Uiso 1 1 calc R . .
C13 C 0.2173(3) 0.8267(5) 0.0205(2) 0.0472(11) Uani 1 1 d . . .
H13A H 0.1519 0.8496 -0.0082 0.057 Uiso 1 1 calc R . .
C14 C 0.2331(3) 0.7036(4) 0.0525(2) 0.0444(10) Uani 1 1 d . . .
H14A H 0.1771 0.6452 0.0464 0.053 Uiso 1 1 calc R . .
C15 C 0.3302(3) 0.6678(4) 0.0928(2) 0.0340(9) Uani 1 1 d . . .
H15A H 0.3388 0.5854 0.1139 0.041 Uiso 1 1 calc R . .
C16 C 0.4180(3) 0.7534(4) 0.10316(18) 0.0278(8) Uani 1 1 d . . .
C1' C 0.7909(3) 0.7808(3) 0.07997(18) 0.0258(8) Uani 1 1 d . . .
C2' C 0.8864(3) 0.8497(4) 0.1025(2) 0.0341(9) Uani 1 1 d . . .
H2'A H 0.9048 0.8860 0.1471 0.041 Uiso 1 1 calc R . .
C3' C 0.9527(3) 0.8640(5) 0.0597(2) 0.0486(11) Uani 1 1 d . . .
H3'A H 1.0156 0.9098 0.0758 0.058 Uiso 1 1 calc R . .
C4' C 0.9280(3) 0.8110(5) -0.0079(2) 0.0543(13) Uani 1 1 d . . .
H4'A H 0.9743 0.8211 -0.0362 0.065 Uiso 1 1 calc R . .
C5' C 0.8364(3) 0.7451(5) -0.0320(2) 0.0445(10) Uani 1 1 d . . .
H5'A H 0.8197 0.7107 -0.0771 0.053 Uiso 1 1 calc R . .
C6' C 0.7656(3) 0.7278(3) 0.01098(18) 0.0273(8) Uani 1 1 d . . .
C7' C 0.6700(3) 0.6601(3) -0.01785(18) 0.0278(8) Uani 1 1 d . . .
H7'A H 0.6599 0.6269 -0.0629 0.033 Uiso 1 1 calc R . .
C8' C 0.4993(3) 0.5651(3) -0.01966(18) 0.0287(8) Uani 1 1 d . . .
H8'A H 0.4969 0.5480 -0.0683 0.043 Uiso 1 1 calc R . .
H8'B H 0.4372 0.6154 -0.0180 0.043 Uiso 1 1 calc R . .
O3 O 0.6546(2) 0.5637(2) 0.24814(15) 0.0412(7) Uani 1 1 d . . .
H3B H 0.6408 0.5288 0.2094 0.049 Uiso 1 1 calc R . .
C17 C 0.7329(4) 0.4868(4) 0.2964(2) 0.0496(11) Uani 1 1 d . . .
H17A H 0.7080 0.3982 0.2974 0.074 Uiso 1 1 calc R . .
H17B H 0.7457 0.5244 0.3424 0.074 Uiso 1 1 calc R . .
H17C H 0.7972 0.4865 0.2817 0.074 Uiso 1 1 calc R . .

loop_
_atom_site_aniso_label
_atom_site_aniso_U_11
_atom_site_aniso_U_22
_atom_site_aniso_U_33
_atom_site_aniso_U_23
_atom_site_aniso_U_13
_atom_site_aniso_U_12
Nd1 0.02396(11) 0.02222(11) 0.02318(12) -0.00141(8) 0.00689(8) 0.00008(8)
Cl1 0.0331(5) 0.0341(5) 0.0308(5) -0.0037(4) 0.0126(4) 0.0022(4)
N1 0.0339(18) 0.0259(16) 0.0298(17) -0.0040(13) 0.0083(14) 0.0010(13)
N2 0.0301(17) 0.0257(16) 0.0279(17) 0.0018(13) 0.0080(14) 0.0011(13)
O1 0.0282(15) 0.0317(14) 0.0365(15) 0.0033(12) 0.0025(12) 0.0005(11)
O2 0.0278(13) 0.0267(13) 0.0302(14) -0.0023(11) 0.0042(11) -0.0010(11)
O1' 0.0338(14) 0.0372(14) 0.0281(14) -0.0075(11) 0.0133(12) -0.0089(12)
N1' 0.0283(16) 0.0255(16) 0.0298(17) -0.0018(13) 0.0095(14) -0.0069(13)
C1 0.027(2) 0.039(2) 0.0202(19) -0.0038(16) 0.0051(16) 0.0003(16)
C2 0.034(2) 0.046(2) 0.038(2) 0.0169(19) 0.0127(19) 0.0140(19)
C3 0.021(2) 0.073(3) 0.046(3) 0.005(2) 0.0078(19) 0.011(2)
C4 0.032(2) 0.062(3) 0.061(3) -0.003(2) -0.002(2) -0.008(2)
C5 0.038(2) 0.043(3) 0.056(3) -0.007(2) 0.001(2) -0.011(2)
C6 0.035(2) 0.035(2) 0.033(2) -0.0022(17) 0.0071(18) 0.0006(17)
C7 0.037(2) 0.028(2) 0.037(2) -0.0079(17) 0.0065(18) -0.0080(17)
C8 0.037(2) 0.023(2) 0.041(2) -0.0035(17) 0.0091(19) -0.0006(16)
C9 0.037(2) 0.0250(19) 0.043(2) 0.0050(17) 0.0109(19) -0.0013(17)
C10 0.031(2) 0.032(2) 0.030(2) 0.0099(17) 0.0069(18) 0.0074(17)
C11 0.0258(19) 0.037(2) 0.027(2) -0.0022(16) 0.0037(16) 0.0016(16)
C12 0.037(2) 0.046(2) 0.037(2) 0.001(2) 0.0020(19) 0.006(2)
C13 0.027(2) 0.064(3) 0.046(3) -0.004(2) 0.0007(19) 0.006(2)
C14 0.029(2) 0.052(3) 0.051(3) -0.011(2) 0.009(2) -0.005(2)
C15 0.028(2) 0.038(2) 0.037(2) -0.0066(18) 0.0088(18) -0.0031(17)
C16 0.026(2) 0.035(2) 0.0226(19) -0.0056(16) 0.0069(16) 0.0005(16)
C1' 0.0292(19) 0.0229(19) 0.0268(19) 0.0033(15) 0.0098(16) 0.0021(15)
C2' 0.037(2) 0.035(2) 0.029(2) -0.0022(17) 0.0066(18) -0.0078(18)
C3' 0.036(2) 0.066(3) 0.043(3) -0.003(2) 0.010(2) -0.022(2)
C4' 0.041(3) 0.089(4) 0.040(3) -0.005(2) 0.023(2) -0.024(3)
C5' 0.042(3) 0.063(3) 0.032(2) -0.006(2) 0.016(2) -0.011(2)
C6' 0.0269(19) 0.029(2) 0.027(2) 0.0012(15) 0.0086(16) -0.0027(15)
C7' 0.036(2) 0.0269(18) 0.0221(19) -0.0029(15) 0.0095(16) -0.0011(16)
C8' 0.032(2) 0.030(2) 0.0245(19) -0.0030(16) 0.0084(16) -0.0069(16)
O3 0.0377(15) 0.0269(14) 0.0534(18) -0.0010(13) 0.0013(13) -0.0014(12)
C17 0.067(3) 0.033(2) 0.045(3) 0.011(2) 0.008(2) -0.002(2)

loop_
_atom_type_symbol
_atom_type_description
_atom_type_scat_dispersion_real
_atom_type_scat_dispersion_imag
_atom_type_scat_source
C C 0.0033 0.0016 'International Tables Vol C Tables 4.2.6.8 and 6.1.1.4'
H H 0.0000 0.0000 'International Tables Vol C Tables 4.2.6.8 and 6.1.1.4'
N N 0.0061 0.0033 'International Tables Vol C Tables 4.2.6.8 and 6.1.1.4'
O O 0.0106 0.0060 'International Tables Vol C Tables 4.2.6.8 and 6.1.1.4'
Cl Cl 0.1484 0.1585 'International Tables Vol C Tables 4.2.6.8 and 6.1.1.4'
Nd Nd -0.1943 3.0179 'International Tables Vol C Tables 4.2.6.8 and 6.1.1.4'

loop_
_geom_angle_atom_site_label_1
_geom_angle_atom_site_label_2
_geom_angle_atom_site_label_3
_geom_angle
_geom_angle_site_symmetry_1
_geom_angle_site_symmetry_3
_geom_angle_publ_flag
O1 Nd1 O2 149.42(9) . . ?
O1 Nd1 O1' 88.72(9) . . ?
O2 Nd1 O1' 80.62(9) . . ?
O1 Nd1 O3 77.99(9) . . ?
O2 Nd1 O3 74.85(9) . . ?
O1' Nd1 O3 96.33(9) . . ?
O1 Nd1 N1 70.81(9) . . ?
O2 Nd1 N1 138.05(9) . . ?
O1' Nd1 N1 93.82(9) . . ?
O3 Nd1 N1 146.89(9) . . ?
O1 Nd1 N2 134.44(9) . . ?
O2 Nd1 N2 71.60(9) . . ?
O1' Nd1 N2 79.02(9) . . ?
O3 Nd1 N2 146.45(9) . . ?
N1 Nd1 N2 66.53(10) . . ?
O1 Nd1 Cl1 105.20(7) . . ?
O2 Nd1 Cl1 89.33(6) . . ?
O1' Nd1 Cl1 165.27(7) . . ?
O3 Nd1 Cl1 91.35(7) . . ?
N1 Nd1 Cl1 86.44(6) . . ?
N2 Nd1 Cl1 87.62(6) . . ?
C7 N1 C8 117.5(3) . . ?
C7 N1 Nd1 130.0(3) . . ?
C8 N1 Nd1 112.4(2) . . ?
C10 N2 C9 116.3(3) . . ?
C10 N2 Nd1 129.4(2) . . ?
C9 N2 Nd1 114.3(2) . . ?
C1 O1 Nd1 142.4(2) . . ?
C16 O2 Nd1 137.9(2) . . ?
C1' O1' Nd1 157.3(2) . . ?
C1' O1' H1L 109.5 . . ?
Nd1 O1' H1L 93.2 . . ?
C7' N1' C8' 122.2(3) . . ?
O1 C1 C2 121.4(4) . . ?
O1 C1 C6 122.1(3) . . ?
C2 C1 C6 116.5(4) . . ?
C3 C2 C1 122.3(4) . . ?
C3 C2 H2A 118.8 . . ?
C1 C2 H2A 118.8 . . ?
C2 C3 C4 121.2(4) . . ?
C2 C3 H3A 119.4 . . ?
C4 C3 H3A 119.4 . . ?
C5 C4 C3 118.2(4) . . ?
C5 C4 H4A 120.9 . . ?
C3 C4 H4A 120.9 . . ?
C4 C5 C6 121.8(4) . . ?
C4 C5 H5A 119.1 . . ?
C6 C5 H5A 119.1 . . ?
C5 C6 C1 119.9(4) . . ?
C5 C6 C7 116.9(4) . . ?
C1 C6 C7 123.2(3) . . ?
N1 C7 C6 127.7(4) . . ?
N1 C7 H7A 116.1 . . ?
C6 C7 H7A 116.1 . . ?
N1 C8 C9 108.5(3) . . ?
N1 C8 H8A 110.0 . . ?
C9 C8 H8A 110.0 . . ?
N1 C8 H8B 110.0 . . ?
C9 C8 H8B 110.0 . . ?
H8A C8 H8B 108.4 . . ?
N2 C9 C8 109.3(3) . . ?
N2 C9 H9A 109.8 . . ?
C8 C9 H9A 109.8 . . ?
N2 C9 H9B 109.8 . . ?
C8 C9 H9B 109.8 . . ?
H9A C9 H9B 108.3 . . ?
N2 C10 C11 127.5(3) . . ?
N2 C10 H10A 116.3 . . ?
C11 C10 H10A 116.3 . . ?
C12 C11 C16 119.1(3) . . ?
C12 C11 C10 116.8(3) . . ?
C16 C11 C10 123.9(3) . . ?
C13 C12 C11 122.3(4) . . ?
C13 C12 H12A 118.9 . . ?
C11 C12 H12A 118.9 . . ?
C12 C13 C14 118.9(4) . . ?
C12 C13 H13A 120.6 . . ?
C14 C13 H13A 120.6 . . ?
C15 C14 C13 120.8(4) . . ?
C15 C14 H14A 119.6 . . ?
C13 C14 H14A 119.6 . . ?
C14 C15 C16 121.5(4) . . ?
C14 C15 H15A 119.3 . . ?
C16 C15 H15A 119.3 . . ?
O2 C16 C15 120.1(3) . . ?
O2 C16 C11 122.6(3) . . ?
C15 C16 C11 117.3(3) . . ?
O1' C1' C2' 122.0(3) . . ?
O1' C1' C6' 120.3(3) . . ?
C2' C1' C6' 117.7(3) . . ?
C3' C2' C1' 120.9(4) . . ?
C3' C2' H2'A 119.5 . . ?
C1' C2' H2'A 119.5 . . ?
C2' C3' C4' 121.3(4) . . ?
C2' C3' H3'A 119.4 . . ?
C4' C3' H3'A 119.4 . . ?
C5' C4' C3' 119.8(4) . . ?
C5' C4' H4'A 120.1 . . ?
C3' C4' H4'A 120.1 . . ?
C4' C5' C6' 120.6(4) . . ?
C4' C5' H5'A 119.7 . . ?
C6' C5' H5'A 119.7 . . ?
C7' C6' C5' 117.8(3) . . ?
C7' C6' C1' 122.4(3) . . ?
C5' C6' C1' 119.7(3) . . ?
N1' C7' C6' 125.7(3) . . ?
N1' C7' H7'A 117.2 . . ?
C6' C7' H7'A 117.2 . . ?
N1' C8' C8' 109.0(4) . 3_665 ?
N1' C8' H8'A 109.9 . . ?
C8' C8' H8'A 109.9 3_665 . ?
N1' C8' H8'B 109.9 . . ?
C8' C8' H8'B 109.9 3_665 . ?
H8'A C8' H8'B 108.3 . . ?
C17 O3 Nd1 129.5(2) . . ?
C17 O3 H3B 109.5 . . ?
Nd1 O3 H3B 100.8 . . ?
O3 C17 H17A 109.5 . . ?
O3 C17 H17B 109.5 . . ?
H17A C17 H17B 109.5 . . ?
O3 C17 H17C 109.5 . . ?
H17A C17 H17C 109.5 . . ?
H17B C17 H17C 109.5 . . ?

loop_
_geom_bond_atom_site_label_1
_geom_bond_atom_site_label_2
_geom_bond_distance
_geom_bond_site_symmetry_2
_geom_bond_publ_flag
Nd1 O1 2.274(3) . ?
Nd1 O2 2.311(3) . ?
Nd1 O1' 2.317(2) . ?
Nd1 O3 2.484(3) . ?
Nd1 N1 2.578(3) . ?
Nd1 N2 2.594(3) . ?
Nd1 Cl1 2.7681(10) . ?
N1 C7 1.281(5) . ?
N1 C8 1.468(5) . ?
N2 C10 1.278(5) . ?
N2 C9 1.469(5) . ?
O1 C1 1.313(4) . ?
O2 C16 1.308(4) . ?
O1' C1' 1.292(4) . ?
O1' H1L 0.8200 . ?
N1' C7' 1.303(4) . ?
N1' C8' 1.473(4) . ?
C1 C2 1.406(5) . ?
C1 C6 1.414(5) . ?
C2 C3 1.366(6) . ?
C2 H2A 0.9300 . ?
C3 C4 1.385(6) . ?
C3 H3A 0.9300 . ?
C4 C5 1.376(6) . ?
C4 H4A 0.9300 . ?
C5 C6 1.407(5) . ?
C5 H5A 0.9300 . ?
C6 C7 1.451(5) . ?
C7 H7A 0.9300 . ?
C8 C9 1.516(5) . ?
C8 H8A 0.9700 . ?
C8 H8B 0.9700 . ?
C9 H9A 0.9700 . ?
C9 H9B 0.9700 . ?
C10 C11 1.452(5) . ?
C10 H10A 0.9300 . ?
C11 C12 1.402(5) . ?
C11 C16 1.421(5) . ?
C12 C13 1.365(6) . ?
C12 H12A 0.9300 . ?
C13 C14 1.394(6) . ?
C13 H13A 0.9300 . ?
C14 C15 1.369(6) . ?
C14 H14A 0.9300 . ?
C15 C16 1.417(5) . ?
C15 H15A 0.9300 . ?
C1' C2' 1.405(5) . ?
C1' C6' 1.424(5) . ?
C2' C3' 1.368(5) . ?
C2' H2'A 0.9300 . ?
C3' C4' 1.399(6) . ?
C3' H3'A 0.9300 . ?
C4' C5' 1.352(6) . ?
C4' H4'A 0.9300 . ?
C5' C6' 1.422(5) . ?
C5' H5'A 0.9300 . ?
C6' C7' 1.417(5) . ?
C7' H7'A 0.9300 . ?
C8' C8' 1.534(7) 3_665 ?
C8' H8'A 0.9700 . ?
C8' H8'B 0.9700 . ?
O3 C17 1.442(5) . ?
O3 H3B 0.8200 . ?
C17 H17A 0.9600 . ?
C17 H17B 0.9600 . ?
C17 H17C 0.9600 . ?
